data_4332179
loop_
_publ_author_name
'Chen, Lan'
'Bu, Xianhui'

_publ_section_title
;
 (3,4)-Connected Zincophosphites as Structural Analogues of Zinc Hydrogen
 Phosphate
;
_journal_issue 12
_journal_name_full 'Inorganic Chemistry'
_journal_page_first 4654
_journal_page_last 4660
_journal_paper_doi 10.1021/ic060059s
_journal_volume 45
_journal_year 2006
_chemical_formula_sum 'C6 H24 N2 O12 P4 Zn3'
_chemical_formula_weight 636.26
_chemical_name_systematic
; 
 ? 
;
_space_group_IT_number 15
_symmetry_space_group_name_Hall '-C 2yc'
_symmetry_space_group_name_H-M 'C 1 2/c 1'
_atom_sites_solution_hydrogens geom
_atom_sites_solution_primary direct
_atom_sites_solution_secondary difmap
_audit_creation_method SHELXL-97
_cell_angle_alpha 90.00
_cell_angle_beta 114.781(2)
_cell_angle_gamma 90.00
_cell_formula_units_Z 4
_cell_length_a 16.1749(16)
_cell_length_b 8.3247(9)
_cell_length_c 17.0673(17)
_cell_measurement_temperature 273(2)
_cell_volume 2086.5(4)
_computing_structure_refinement 'SHELXL-97 (Sheldrick, 1997)'
_computing_structure_solution 'SHELXS-97 (Sheldrick, 1990)'
_diffrn_ambient_temperature 273(2)
_diffrn_measured_fraction_theta_full 0.999
_diffrn_measured_fraction_theta_max 0.999
_diffrn_radiation_monochromator graphite
_diffrn_radiation_source 'fine-focus sealed tube'
_diffrn_radiation_type MoK\a
_diffrn_radiation_wavelength 0.71073
_diffrn_reflns_av_R_equivalents 0.0460
_diffrn_reflns_av_sigmaI/netI 0.0554
_diffrn_reflns_limit_h_max 23
_diffrn_reflns_limit_h_min -23
_diffrn_reflns_limit_k_max 11
_diffrn_reflns_limit_k_min -12
_diffrn_reflns_limit_l_max 25
_diffrn_reflns_limit_l_min -23
_diffrn_reflns_number 12982
_diffrn_reflns_theta_full 31.68
_diffrn_reflns_theta_max 31.68
_diffrn_reflns_theta_min 2.63
_exptl_absorpt_coefficient_mu 3.783
_exptl_crystal_density_diffrn 2.025
_exptl_crystal_density_method 'not measured'
_exptl_crystal_F_000 1280
_refine_diff_density_max 1.064
_refine_diff_density_min -0.849
_refine_diff_density_rms 0.146
_refine_ls_extinction_coef 0.0002(2)
_refine_ls_extinction_expression Fc^*^=kFc[1+0.001xFc^2^\l^3^/sin(2\q)]^-1/4^
_refine_ls_extinction_method SHELXL
_refine_ls_goodness_of_fit_ref 1.046
_refine_ls_hydrogen_treatment mixed
_refine_ls_matrix_type full
_refine_ls_number_parameters 135
_refine_ls_number_reflns 3536
_refine_ls_number_restraints 0
_refine_ls_restrained_S_all 1.046
_refine_ls_R_factor_all 0.0789
_refine_ls_R_factor_gt 0.0503
_refine_ls_shift/su_max 0.309
_refine_ls_shift/su_mean 0.009
_refine_ls_structure_factor_coef Fsqd
_refine_ls_weighting_details 'calc w=1/[\s^2^(Fo^2^)+(0.0557P)^2^+12.7825P] where P=(Fo^2^+2Fc^2^)/3'
_refine_ls_weighting_scheme calc
_refine_ls_wR_factor_gt 0.1287
_refine_ls_wR_factor_ref 0.1435
_reflns_number_gt 2484
_reflns_number_total 3536
_reflns_threshold_expression >2sigma(I)
_cod_data_source_file ic060059ssup2.cif
_cod_data_source_block test
_cod_database_code 4332179

loop_
_symmetry_equiv_pos_as_xyz
'x, y, z'
'-x, y, -z+1/2'
'x+1/2, y+1/2, z'
'-x+1/2, y+1/2, -z+1/2'
'-x, -y, -z'
'x, -y, z-1/2'
'-x+1/2, -y+1/2, -z'
'x+1/2, -y+1/2, z-1/2'

loop_
_atom_site_label
_atom_site_type_symbol
_atom_site_fract_x
_atom_site_fract_y
_atom_site_fract_z
_atom_site_U_iso_or_equiv
_atom_site_adp_type
_atom_site_occupancy
_atom_site_symmetry_multiplicity
_atom_site_calc_flag
_atom_site_refinement_flags
Zn1 Zn 0.0000 0.66137(9) 0.2500 0.02953(19) Uani 1 2 d S
Zn2 Zn -0.13532(3) 0.61889(6) -0.02182(3) 0.02862(16) Uani 1 1 d .
P1 P 0.00752(7) 0.39687(14) 0.12375(7) 0.0261(2) Uani 1 1 d .
H1P H -0.105(4) 1.018(7) 0.128(4) 0.042(15) Uiso 1 1 d .
P2 P -0.14664(7) 0.89415(13) 0.10616(7) 0.0243(2) Uani 1 1 d .
H2P H -0.010(3) 0.281(6) 0.168(3) 0.033(13) Uiso 1 1 d .
O1 O -0.1388(2) 0.8332(4) 0.0254(2) 0.0360(7) Uani 1 1 d .
O2 O -0.1055(4) 0.7842(7) 0.1807(3) 0.0823(19) Uani 1 1 d .
O3 O -0.0835(2) 0.4378(5) 0.0516(2) 0.0444(9) Uani 1 1 d .
O4 O 0.0489(2) 0.5342(5) 0.1848(2) 0.0440(9) Uani 1 1 d .
O5 O -0.0734(3) 0.6789(5) -0.0933(2) 0.0464(9) Uani 1 1 d .
O6 O -0.2599(2) 0.5573(6) -0.0918(3) 0.0546(12) Uani 1 1 d .
N1 N -0.1787(3) 1.0398(5) -0.1166(2) 0.0325(8) Uani 1 1 d .
H1N H -0.1690 0.9624 -0.0761 0.039 Uiso 1 1 calc R
C1 C -0.2223(4) 0.9621(8) -0.2015(4) 0.0578(16) Uani 1 1 d .
H1A H -0.2341 1.0408 -0.2460 0.087 Uiso 1 1 calc R
H1B H -0.2786 0.9140 -0.2076 0.087 Uiso 1 1 calc R
H1C H -0.1826 0.8806 -0.2062 0.087 Uiso 1 1 calc R
C2 C -0.0899(5) 1.1054(9) -0.1027(5) 0.069(2) Uani 1 1 d .
H2A H -0.0981 1.2002 -0.1372 0.104 Uiso 1 1 calc R
H2B H -0.0564 1.0269 -0.1189 0.104 Uiso 1 1 calc R
H2C H -0.0567 1.1323 -0.0429 0.104 Uiso 1 1 calc R
C3 C -0.2380(6) 1.1618(10) -0.1044(5) 0.077(2) Uani 1 1 d .
H3A H -0.2079 1.2079 -0.0479 0.116 Uiso 1 1 calc R
H3B H -0.2939 1.1126 -0.1102 0.116 Uiso 1 1 calc R
H3C H -0.2508 1.2445 -0.1471 0.116 Uiso 1 1 calc R

loop_
_atom_site_aniso_label
_atom_site_aniso_U_11
_atom_site_aniso_U_22
_atom_site_aniso_U_33
_atom_site_aniso_U_23
_atom_site_aniso_U_13
_atom_site_aniso_U_12
Zn1 0.0343(4) 0.0301(4) 0.0204(3) 0.000 0.0077(3) 0.000
Zn2 0.0262(3) 0.0335(3) 0.0263(3) -0.00228(19) 0.01118(19) 0.00629(19)
P1 0.0284(5) 0.0275(5) 0.0259(5) 0.0023(4) 0.0148(4) 0.0027(4)
P2 0.0237(5) 0.0253(5) 0.0235(5) -0.0009(4) 0.0095(4) 0.0032(4)
O1 0.053(2) 0.0314(17) 0.0298(16) 0.0010(13) 0.0231(15) 0.0065(15)
O2 0.102(4) 0.109(4) 0.048(2) 0.040(3) 0.043(3) 0.076(3)
O3 0.0399(19) 0.040(2) 0.0406(19) 0.0047(15) 0.0041(15) 0.0048(16)
O4 0.0373(19) 0.047(2) 0.047(2) -0.0178(16) 0.0171(16) -0.0026(16)
O5 0.061(2) 0.044(2) 0.050(2) 0.0039(17) 0.0384(19) 0.0169(18)
O6 0.0232(16) 0.083(3) 0.051(2) -0.033(2) 0.0095(15) 0.0056(18)
N1 0.038(2) 0.034(2) 0.0266(17) 0.0070(14) 0.0142(15) 0.0024(16)
C1 0.056(4) 0.061(4) 0.040(3) -0.004(3) 0.004(3) -0.005(3)
C2 0.058(4) 0.064(5) 0.085(5) 0.001(4) 0.028(4) -0.025(3)
C3 0.098(6) 0.072(5) 0.085(5) 0.016(4) 0.061(5) 0.041(4)

loop_
_atom_type_symbol
_atom_type_description
_atom_type_scat_dispersion_real
_atom_type_scat_dispersion_imag
_atom_type_scat_source
O O 0.0106 0.0060 'International Tables Vol C Tables 4.2.6.8 and 6.1.1.4'
P P 0.1023 0.0942 'International Tables Vol C Tables 4.2.6.8 and 6.1.1.4'
Zn Zn 0.2839 1.4301 'International Tables Vol C Tables 4.2.6.8 and 6.1.1.4'
C C 0.0033 0.0016 'International Tables Vol C Tables 4.2.6.8 and 6.1.1.4'
N N 0.0061 0.0033 'International Tables Vol C Tables 4.2.6.8 and 6.1.1.4'
H H 0.0000 0.0000 'International Tables Vol C Tables 4.2.6.8 and 6.1.1.4'

loop_
_geom_angle_atom_site_label_1
_geom_angle_atom_site_label_2
_geom_angle_atom_site_label_3
_geom_angle
_geom_angle_site_symmetry_1
_geom_angle_site_symmetry_3
O2 Zn1 O2 115.4(4) . 2
O2 Zn1 O4 114.29(18) . .
O2 Zn1 O4 100.1(2) 2 .
O2 Zn1 O4 100.1(2) . 2
O2 Zn1 O4 114.29(18) 2 2
O4 Zn1 O4 113.5(3) . 2
O3 Zn2 O6 104.66(19) . .
O3 Zn2 O5 114.45(17) . .
O6 Zn2 O5 111.06(18) . .
O3 Zn2 O1 121.71(15) . .
O6 Zn2 O1 106.97(16) . .
O5 Zn2 O1 97.79(15) . .
O4 P1 O5 112.6(2) . 5_565
O4 P1 O3 113.1(2) . .
O5 P1 O3 113.7(2) 5_565 .
O2 P2 O6 111.7(3) . 7_465
O2 P2 O1 113.2(2) . .
O6 P2 O1 114.0(2) 7_465 .
P2 O1 Zn2 134.5(2) . .
P2 O2 Zn1 145.5(3) . .
P1 O3 Zn2 136.2(2) . .
P1 O4 Zn1 130.3(2) . .
P1 O5 Zn2 137.4(2) 5_565 .
P2 O6 Zn2 139.2(2) 7_465 .
C2 N1 C1 111.0(5) . .
C2 N1 C3 112.0(6) . .
C1 N1 C3 111.9(5) . .

loop_
_geom_bond_atom_site_label_1
_geom_bond_atom_site_label_2
_geom_bond_distance
_geom_bond_site_symmetry_2
Zn1 O2 1.915(4) .
Zn1 O2 1.915(4) 2
Zn1 O4 1.930(4) .
Zn1 O4 1.930(4) 2
Zn2 O3 1.915(4) .
Zn2 O6 1.933(3) .
Zn2 O5 1.941(4) .
Zn2 O1 1.968(3) .
P1 O4 1.502(4) .
P1 O5 1.505(4) 5_565
P1 O3 1.510(4) .
P2 O2 1.479(4) .
P2 O6 1.482(4) 7_465
P2 O1 1.523(3) .
O5 P1 1.505(4) 5_565
O6 P2 1.482(4) 7_465
N1 C2 1.460(7) .
N1 C1 1.468(7) .
N1 C3 1.470(7) .
